data_4060027
loop_
_publ_author_name
'Kilian P. Tellmann'
'Vernon C. Gibson'
'Andrew J. P. White'
'David J. Williams'

_publ_section_title
;
 Selective Dimerization/Oligomerization of \a-Olefins by Cobalt
 Bis(imino)pyridine Catalysts Stabilized by Trifluoromethyl
 Substituents: Group 9 Metal Catalysts with Productivities Matching
 Those of Iron Systems
;
_journal_name_full Organometallics
_journal_page_first 280
_journal_page_last 286
_journal_paper_doi 10.1021/om049297q
_journal_volume 24
_journal_year 2005
_chemical_formula_sum 'C24.5 H18 Br2 Co F8 N3 O0.5'
_chemical_formula_weight 733.17
_chemical_name_systematic
; 
 ? 
;
_space_group_IT_number 14
_symmetry_cell_setting monoclinic
_symmetry_space_group_name_Hall '-P 2yn'
_symmetry_space_group_name_H-M 'P 1 21/n 1'
_atom_sites_solution_hydrogens geom
_atom_sites_solution_primary direct
_atom_sites_solution_secondary difmap
_audit_creation_method SHELXL-97
_cell_angle_alpha 90.00
_cell_angle_beta 98.358(7)
_cell_angle_gamma 90.00
_cell_formula_units_Z 4
_cell_length_a 15.1794(12)
_cell_length_b 11.3447(6)
_cell_length_c 15.9514(12)
_cell_measurement_reflns_used 59
_cell_measurement_temperature 293(2)
_cell_measurement_theta_max 27.97
_cell_measurement_theta_min 11.95
_cell_volume 2717.7(3)
_computing_cell_refinement 'Bruker XSCANS'
_computing_data_collection 'Bruker XSCANS'
_computing_data_reduction 'Bruker SHELXTL'
_computing_molecular_graphics 'Bruker SHELXTL'
_computing_publication_material 'Bruker SHELXTL'
_computing_structure_refinement 'SHELXL-97 (Sheldrick, 1997)'
_computing_structure_solution 'SHELXS-97 (Sheldrick, 1990)'
_diffrn_ambient_temperature 293(2)
_diffrn_measured_fraction_theta_full 0.992
_diffrn_measured_fraction_theta_max 0.992
_diffrn_measurement_device_type 'Bruker P4'
_diffrn_measurement_method '\w scans'
_diffrn_radiation_monochromator graphite
_diffrn_radiation_source 'fine-focus sealed tube'
_diffrn_radiation_type CuK\a
_diffrn_radiation_wavelength 1.54178
_diffrn_reflns_av_R_equivalents 0.0258
_diffrn_reflns_av_sigmaI/netI 0.0500
_diffrn_reflns_limit_h_max 17
_diffrn_reflns_limit_h_min -2
_diffrn_reflns_limit_k_max 12
_diffrn_reflns_limit_k_min -6
_diffrn_reflns_limit_l_max 17
_diffrn_reflns_limit_l_min -17
_diffrn_reflns_number 4172
_diffrn_reflns_theta_full 60.02
_diffrn_reflns_theta_max 60.02
_diffrn_reflns_theta_min 3.76
_diffrn_standards_interval_count 97
_diffrn_standards_number 3
_exptl_absorpt_coefficient_mu 9.106
_exptl_absorpt_correction_T_max 0.6934
_exptl_absorpt_correction_T_min 0.2311
_exptl_absorpt_correction_type empirical
_exptl_crystal_colour Brown
_exptl_crystal_density_diffrn 1.792
_exptl_crystal_density_method 'not measured'
_exptl_crystal_description 'blocky needles'
_exptl_crystal_F_000 1436
_exptl_crystal_size_max 0.43
_exptl_crystal_size_mid 0.30
_exptl_crystal_size_min 0.10
_refine_diff_density_max 0.305
_refine_diff_density_min -0.392
_refine_diff_density_rms 0.076
_refine_ls_extinction_coef 0.00102(9)
_refine_ls_extinction_expression Fc^*^=kFc[1+0.001xFc^2^\l^3^/sin(2\q)]^-1/4^
_refine_ls_extinction_method SHELXL
_refine_ls_goodness_of_fit_ref 1.032
_refine_ls_hydrogen_treatment mixed
_refine_ls_matrix_type full
_refine_ls_number_parameters 416
_refine_ls_number_reflns 4005
_refine_ls_number_restraints 304
_refine_ls_restrained_S_all 1.013
_refine_ls_R_factor_all 0.0665
_refine_ls_R_factor_gt 0.0458
_refine_ls_shift/su_max 0.001
_refine_ls_shift/su_mean 0.000
_refine_ls_structure_factor_coef Fsqd
_refine_ls_weighting_details 'calc w=1/[\s^2^(Fo^2^)+(0.0612P)^2^+0.0000P] where P=(Fo^2^+2Fc^2^)/3'
_refine_ls_weighting_scheme calc
_refine_ls_wR_factor_gt 0.1041
_refine_ls_wR_factor_ref 0.1117
_reflns_number_gt 3072
_reflns_number_total 4005
_reflns_threshold_expression >2sigma(I)
_cod_depositor_comments
;
The following automatic conversions were performed:
'_symmetry_cell_setting' value 'Monoclinic' changed to 'monoclinic'
according to '/home/saulius/struct/CIF-dictionaries/cif_core.dic'
dictionary named 'cif_core.dic' version 2.4.1 from
2010-06-29.

'_exptl_absorpt_correction_type' value 'Empirical' changed to
'empirical' according to
'/home/saulius/struct/CIF-dictionaries/cif_core.dic' dictionary named
'cif_core.dic' version 2.4.1 from 2010-06-29.

Automatic conversion script
Id: cif_fix_enum 1527 2010-12-29 10:47:43Z saulius 
;
_cod_original_sg_symbol_H-M P2(1)/n
_cod_original_formula_sum 'C24.50 H18 Br2 Co F8 N3 O0.50'
_cod_database_code 4060027

loop_
_symmetry_equiv_pos_as_xyz
'x, y, z'
'-x+1/2, y+1/2, -z+1/2'
'-x, -y, -z'
'x-1/2, -y-1/2, z-1/2'

loop_
_atom_site_label
_atom_site_type_symbol
_atom_site_fract_x
_atom_site_fract_y
_atom_site_fract_z
_atom_site_U_iso_or_equiv
_atom_site_adp_type
_atom_site_occupancy
_atom_site_symmetry_multiplicity
_atom_site_calc_flag
_atom_site_refinement_flags
_atom_site_disorder_assembly
_atom_site_disorder_group
Co Co 0.71080(5) 0.23853(7) 0.50877(5) 0.0403(2) Uani 1 1 d . . .
Br1 Br 0.73719(4) 0.03123(6) 0.47855(5) 0.0614(2) Uani 1 1 d . . .
Br2 Br 0.83468(4) 0.31506(7) 0.60276(4) 0.0628(2) Uani 1 1 d . . .
N1 N 0.5888(3) 0.2341(4) 0.4341(3) 0.0408(9) Uani 1 1 d . . .
C2 C 0.5835(3) 0.2523(4) 0.3509(3) 0.0442(11) Uani 1 1 d . . .
C3 C 0.5066(4) 0.2248(5) 0.2963(4) 0.0540(13) Uani 1 1 d . . .
H3A H 0.5032 0.2372 0.2383 0.065 Uiso 1 1 calc R . .
C4 C 0.4356(4) 0.1790(5) 0.3294(4) 0.0559(13) Uani 1 1 d . . .
H4A H 0.3841 0.1584 0.2934 0.067 Uiso 1 1 calc R . .
C5 C 0.4397(4) 0.1628(5) 0.4164(4) 0.0535(13) Uani 1 1 d . . .
H5A H 0.3915 0.1330 0.4395 0.064 Uiso 1 1 calc R . .
C6 C 0.5190(3) 0.1929(4) 0.4675(3) 0.0436(11) Uani 1 1 d . . .
C7 C 0.6652(3) 0.3079(5) 0.3272(3) 0.0461(11) Uani 1 1 d . . .
N7 N 0.7279(3) 0.3231(4) 0.3891(3) 0.0436(9) Uani 1 1 d . . .
C8 C 0.6683(5) 0.3420(7) 0.2381(4) 0.0714(18) Uani 1 1 d . . .
H8A H 0.6192 0.3932 0.2188 0.107 Uiso 1 1 calc R . .
H8B H 0.6646 0.2726 0.2033 0.107 Uiso 1 1 calc R . .
H8C H 0.7232 0.3823 0.2343 0.107 Uiso 1 1 calc R . .
C9 C 0.5338(3) 0.1923(5) 0.5618(3) 0.0450(11) Uani 1 1 d . . .
N9 N 0.6116(3) 0.2286(4) 0.5946(3) 0.0418(9) Uani 1 1 d . . .
C10 C 0.4597(4) 0.1576(6) 0.6091(4) 0.0666(16) Uani 1 1 d . . .
H10A H 0.4352 0.0836 0.5878 0.100 Uiso 1 1 calc R . .
H10B H 0.4141 0.2169 0.6015 0.100 Uiso 1 1 calc R . .
H10C H 0.4822 0.1500 0.6682 0.100 Uiso 1 1 calc R . .
C11 C 0.8112(3) 0.3738(5) 0.3766(3) 0.0465(12) Uani 1 1 d . . .
C12 C 0.8346(4) 0.4887(5) 0.3974(4) 0.0567(14) Uani 1 1 d . A .
C13 C 0.9211(5) 0.5278(7) 0.3947(5) 0.0728(18) Uani 1 1 d . . .
H13A H 0.9369 0.6050 0.4097 0.087 Uiso 1 1 calc R . .
C14 C 0.9832(5) 0.4518(8) 0.3700(5) 0.081(2) Uani 1 1 d . . .
H14A H 1.0410 0.4781 0.3685 0.098 Uiso 1 1 calc R . .
C15 C 0.9610(4) 0.3388(8) 0.3476(5) 0.077(2) Uani 1 1 d . . .
H15A H 1.0029 0.2878 0.3304 0.092 Uiso 1 1 calc R . .
C16 C 0.8757(4) 0.3013(6) 0.3508(4) 0.0598(14) Uani 1 1 d . . .
F16A F 0.8533(3) 0.1892(4) 0.3287(3) 0.0857(12) Uani 1 1 d . . .
C17 C 0.7659(5) 0.5711(5) 0.4196(4) 0.0640(16) Uani 1 1 d D . .
F17A F 0.7026(4) 0.5924(5) 0.3530(3) 0.0999(19) Uani 0.928(8) 1 d PD A 1
F17B F 0.7233(4) 0.5378(4) 0.4813(4) 0.0841(16) Uani 0.928(8) 1 d PD A 1
F17C F 0.7992(5) 0.6790(4) 0.4413(4) 0.111(2) Uani 0.928(8) 1 d PD A 1
F17D F 0.695(2) 0.516(4) 0.441(3) 0.063(16) Uiso 0.072(8) 1 d PD A 2
F17E F 0.810(4) 0.614(7) 0.491(3) 0.14(3) Uiso 0.072(8) 1 d PD A 2
F17F F 0.735(4) 0.664(5) 0.374(5) 0.13(3) Uiso 0.072(8) 1 d PD A 2
C18 C 0.6340(3) 0.2428(5) 0.6837(3) 0.0434(11) Uani 1 1 d . . .
C19 C 0.6273(4) 0.3527(5) 0.7233(4) 0.0506(12) Uani 1 1 d . A .
C20 C 0.6596(4) 0.3642(6) 0.8096(4) 0.0610(16) Uani 1 1 d . . .
H20A H 0.6556 0.4369 0.8358 0.073 Uiso 1 1 calc R . .
C21 C 0.6960(4) 0.2733(6) 0.8555(4) 0.0649(16) Uani 1 1 d . . .
H21A H 0.7172 0.2834 0.9127 0.078 Uiso 1 1 calc R . .
C22 C 0.7022(4) 0.1643(6) 0.8181(4) 0.0613(15) Uani 1 1 d . . .
H22A H 0.7265 0.1003 0.8498 0.074 Uiso 1 1 calc R . .
C23 C 0.6719(4) 0.1523(5) 0.7334(4) 0.0501(12) Uani 1 1 d . . .
F23A F 0.6789(3) 0.0477(3) 0.6954(3) 0.0736(10) Uani 1 1 d . . .
C24 C 0.5852(4) 0.4540(5) 0.6748(5) 0.0721(18) Uani 1 1 d D . .
F24A F 0.4992(3) 0.4387(5) 0.6535(5) 0.110(2) Uani 0.928(8) 1 d PDU A 1
F24B F 0.5978(5) 0.5539(4) 0.7182(4) 0.117(2) Uani 0.928(8) 1 d PDU A 1
F24C F 0.6180(4) 0.4761(4) 0.6033(3) 0.0922(17) Uani 0.928(8) 1 d PDU A 1
F24D F 0.556(4) 0.431(5) 0.5930(15) 0.088(13) Uani 0.072(8) 1 d PDU A 2
F24E F 0.513(3) 0.494(6) 0.705(4) 0.114(14) Uani 0.072(8) 1 d PDU A 2
F24F F 0.636(4) 0.550(4) 0.673(4) 0.111(14) Uani 0.072(8) 1 d PDU A 2
O30 O 0.5002(9) 0.5073(13) 0.1222(8) 0.116(5) Uani 0.50 1 d PDU B -1
C30 C 0.4984(8) 0.4936(13) 0.0467(10) 0.079(4) Uani 0.50 1 d PDU B -1
C31 C 0.477(2) 0.594(3) -0.008(3) 0.122(13) Uani 0.50 1 d PDU B -1
H31A H 0.4222 0.6291 0.0032 0.183 Uiso 0.50 1 calc PR B -1
H31B H 0.4700 0.5691 -0.0664 0.183 Uiso 0.50 1 calc PR B -1
H31C H 0.5238 0.6513 0.0016 0.183 Uiso 0.50 1 calc PR B -1
C32 C 0.519(2) 0.379(2) 0.015(3) 0.118(11) Uani 0.50 1 d PDU B -1
H32A H 0.5823 0.3655 0.0277 0.177 Uiso 0.50 1 calc PR B -1
H32B H 0.5016 0.3766 -0.0453 0.177 Uiso 0.50 1 calc PR B -1
H32C H 0.4881 0.3193 0.0413 0.177 Uiso 0.50 1 calc PR B -1

loop_
_atom_site_aniso_label
_atom_site_aniso_U_11
_atom_site_aniso_U_22
_atom_site_aniso_U_33
_atom_site_aniso_U_23
_atom_site_aniso_U_13
_atom_site_aniso_U_12
Co 0.0314(4) 0.0438(5) 0.0463(4) 0.0024(3) 0.0074(3) -0.0053(3)
Br1 0.0550(3) 0.0441(3) 0.0866(5) 0.0003(3) 0.0152(3) 0.0005(3)
Br2 0.0470(3) 0.0825(5) 0.0573(3) -0.0024(3) 0.0018(2) -0.0198(3)
N1 0.0337(19) 0.040(2) 0.049(2) 0.0015(17) 0.0079(16) 0.0001(16)
C2 0.045(3) 0.037(3) 0.051(3) -0.002(2) 0.007(2) 0.002(2)
C3 0.056(3) 0.049(3) 0.054(3) -0.001(2) -0.004(2) 0.000(2)
C4 0.042(3) 0.057(3) 0.064(3) 0.003(3) -0.006(2) -0.005(2)
C5 0.037(3) 0.051(3) 0.071(4) 0.002(3) 0.003(2) -0.006(2)
C6 0.034(2) 0.039(3) 0.058(3) -0.002(2) 0.008(2) -0.002(2)
C7 0.045(3) 0.047(3) 0.046(3) -0.004(2) 0.009(2) 0.000(2)
N7 0.039(2) 0.044(2) 0.050(2) -0.0005(18) 0.0127(18) -0.0005(18)
C8 0.068(4) 0.097(5) 0.049(3) -0.001(3) 0.009(3) -0.011(4)
C9 0.041(3) 0.040(3) 0.057(3) 0.001(2) 0.015(2) -0.004(2)
N9 0.037(2) 0.041(2) 0.048(2) -0.0021(17) 0.0104(17) -0.0051(17)
C10 0.046(3) 0.081(4) 0.077(4) -0.002(3) 0.022(3) -0.017(3)
C11 0.042(3) 0.054(3) 0.045(3) 0.007(2) 0.013(2) -0.005(2)
C12 0.062(3) 0.059(3) 0.053(3) 0.000(3) 0.019(3) -0.008(3)
C13 0.072(4) 0.076(4) 0.074(4) 0.014(3) 0.023(3) -0.027(4)
C14 0.053(4) 0.109(6) 0.088(5) 0.017(4) 0.029(3) -0.020(4)
C15 0.050(3) 0.110(6) 0.077(4) 0.015(4) 0.029(3) 0.005(4)
C16 0.055(3) 0.065(4) 0.062(3) 0.006(3) 0.019(3) 0.002(3)
F16A 0.078(3) 0.071(3) 0.114(3) -0.020(2) 0.036(2) 0.006(2)
C17 0.090(5) 0.047(3) 0.061(3) -0.002(3) 0.028(3) -0.020(3)
F17A 0.114(4) 0.095(4) 0.090(3) 0.000(3) 0.016(3) 0.043(3)
F17B 0.111(4) 0.065(3) 0.090(4) 0.005(3) 0.057(3) 0.006(3)
F17C 0.150(5) 0.064(3) 0.134(5) -0.027(3) 0.068(4) -0.032(3)
C18 0.034(2) 0.044(3) 0.055(3) -0.002(2) 0.018(2) -0.006(2)
C19 0.054(3) 0.039(3) 0.064(3) 0.000(2) 0.028(3) -0.004(2)
C20 0.064(3) 0.063(4) 0.062(4) -0.024(3) 0.032(3) -0.024(3)
C21 0.058(3) 0.086(5) 0.053(3) 0.000(3) 0.016(3) -0.016(3)
C22 0.052(3) 0.075(4) 0.059(3) 0.008(3) 0.016(3) -0.005(3)
C23 0.048(3) 0.048(3) 0.056(3) -0.002(2) 0.014(2) -0.005(2)
F23A 0.095(3) 0.047(2) 0.080(2) -0.0004(17) 0.016(2) 0.0108(18)
C24 0.075(4) 0.046(3) 0.102(5) 0.000(3) 0.036(4) 0.004(3)
F24A 0.066(3) 0.085(4) 0.179(6) 0.035(4) 0.018(3) 0.011(2)
F24B 0.166(6) 0.044(3) 0.148(5) -0.016(3) 0.041(5) 0.009(3)
F24C 0.117(4) 0.069(3) 0.100(3) 0.034(3) 0.044(3) 0.014(3)
F24D 0.102(19) 0.064(17) 0.101(18) 0.007(15) 0.025(15) -0.004(15)
F24E 0.11(2) 0.101(19) 0.12(2) 0.019(16) 0.014(16) 0.017(16)
F24F 0.116(19) 0.094(19) 0.12(2) 0.006(16) 0.018(16) -0.001(16)
O30 0.089(8) 0.164(14) 0.099(9) -0.021(9) 0.029(7) 0.015(8)
C30 0.037(6) 0.095(11) 0.108(12) -0.007(9) 0.024(7) 0.005(6)
C31 0.081(16) 0.14(2) 0.15(2) 0.06(2) 0.013(16) -0.006(15)
C32 0.13(3) 0.117(19) 0.11(2) -0.028(16) 0.026(17) -0.024(17)

loop_
_atom_type_symbol
_atom_type_description
_atom_type_scat_dispersion_real
_atom_type_scat_dispersion_imag
_atom_type_scat_source
C C 0.0181 0.0091 'International Tables Vol C Tables 4.2.6.8 and 6.1.1.4'
H H 0.0000 0.0000 'International Tables Vol C Tables 4.2.6.8 and 6.1.1.4'
N N 0.0311 0.0180 'International Tables Vol C Tables 4.2.6.8 and 6.1.1.4'
O O 0.0492 0.0322 'International Tables Vol C Tables 4.2.6.8 and 6.1.1.4'
F F 0.0727 0.0534 'International Tables Vol C Tables 4.2.6.8 and 6.1.1.4'
Co Co -2.3653 3.6143 'International Tables Vol C Tables 4.2.6.8 and 6.1.1.4'
Br Br -0.6763 1.2805 'International Tables Vol C Tables 4.2.6.8 and 6.1.1.4'

loop_
_geom_angle_atom_site_label_1
_geom_angle_atom_site_label_2
_geom_angle_atom_site_label_3
_geom_angle
N1 Co N9 73.50(16)
N1 Co N7 73.48(16)
N9 Co N7 138.77(16)
N1 Co Br2 159.09(12)
N9 Co Br2 100.19(11)
N7 Co Br2 101.87(11)
N1 Co Br1 91.24(12)
N9 Co Br1 102.81(12)
N7 Co Br1 101.90(12)
Br2 Co Br1 109.66(4)
C2 N1 C6 120.9(4)
C2 N1 Co 119.5(3)
C6 N1 Co 118.5(3)
N1 C2 C3 120.9(5)
N1 C2 C7 112.7(4)
C3 C2 C7 126.3(5)
C4 C3 C2 118.7(5)
C3 C4 C5 120.7(5)
C4 C5 C6 117.4(5)
N1 C6 C5 121.2(5)
N1 C6 C9 113.1(4)
C5 C6 C9 125.5(5)
N7 C7 C8 125.5(5)
N7 C7 C2 114.5(5)
C8 C7 C2 120.0(5)
C7 N7 C11 121.4(4)
C7 N7 Co 116.4(4)
C11 N7 Co 121.2(3)
N9 C9 C6 113.8(4)
N9 C9 C10 126.3(5)
C6 C9 C10 119.8(5)
C9 N9 C18 120.9(4)
C9 N9 Co 116.0(3)
C18 N9 Co 122.4(3)
C12 C11 C16 117.7(5)
C12 C11 N7 123.3(5)
C16 C11 N7 118.7(5)
C11 C12 C13 120.3(6)
C11 C12 C17 119.2(5)
C13 C12 C17 120.5(6)
C14 C13 C12 119.9(7)
C15 C14 C13 120.7(6)
C14 C15 C16 118.8(7)
F16A C16 C15 119.1(6)
F16A C16 C11 118.3(5)
C15 C16 C11 122.6(7)
F17B C17 F17D 34(2)
F17B C17 F17F 118(3)
F17D C17 F17F 106.2(16)
F17B C17 F17E 73(3)
F17D C17 F17E 106.1(16)
F17F C17 F17E 105.6(16)
F17B C17 F17A 105.8(6)
F17D C17 F17A 77(2)
F17F C17 F17A 43(3)
F17E C17 F17A 146(4)
F17B C17 F17C 106.0(5)
F17D C17 F17C 130(3)
F17F C17 F17C 60(3)
F17E C17 F17C 48(3)
F17A C17 F17C 103.7(6)
F17B C17 C12 116.1(5)
F17D C17 C12 113(3)
F17F C17 C12 125(4)
F17E C17 C12 99(4)
F17A C17 C12 111.8(5)
F17C C17 C12 112.5(6)
C23 C18 C19 117.1(5)
C23 C18 N9 120.8(5)
C19 C18 N9 121.8(5)
C20 C19 C18 119.1(6)
C20 C19 C24 120.4(6)
C18 C19 C24 120.5(5)
C21 C20 C19 121.6(6)
C20 C21 C22 120.2(6)
C23 C22 C21 118.7(6)
F23A C23 C22 119.7(5)
F23A C23 C18 117.0(5)
C22 C23 C18 123.2(6)
F24A C24 F24B 108.1(6)
F24A C24 F24C 106.6(7)
F24B C24 F24C 104.0(6)
F24A C24 F24F 131(3)
F24B C24 F24F 44(3)
F24C C24 F24F 62(3)
F24A C24 F24D 63(3)
F24B C24 F24D 132(3)
F24C C24 F24D 47(3)
F24F C24 F24D 104.0(15)
F24A C24 F24E 46(3)
F24B C24 F24E 66(3)
F24C C24 F24E 132(3)
F24F C24 F24E 104.1(15)
F24D C24 F24E 104.1(15)
F24A C24 C19 111.7(5)
F24B C24 C19 111.9(6)
F24C C24 C19 114.1(5)
F24F C24 C19 116(3)
F24D C24 C19 115(3)
F24E C24 C19 113(3)
O30 C30 C32 119(2)
O30 C30 C31 118(2)
C32 C30 C31 122(4)

loop_
_geom_bond_atom_site_label_1
_geom_bond_atom_site_label_2
_geom_bond_distance
Co N1 2.052(4)
Co N9 2.180(4)
Co N7 2.185(4)
Co Br2 2.3911(9)
Co Br1 2.4453(11)
N1 C2 1.333(7)
N1 C6 1.338(7)
C2 C3 1.387(7)
C2 C7 1.489(7)
C3 C4 1.369(9)
C4 C5 1.392(9)
C5 C6 1.394(7)
C6 C9 1.489(8)
C7 N7 1.281(7)
C7 C8 1.480(8)
N7 C11 1.429(6)
C9 N9 1.289(7)
C9 C10 1.494(7)
N9 C18 1.421(7)
C11 C12 1.380(8)
C11 C16 1.385(8)
C12 C13 1.392(9)
C12 C17 1.481(9)
C13 C14 1.377(11)
C14 C15 1.361(12)
C15 C16 1.371(9)
C16 F16A 1.350(8)
C17 F17B 1.310(7)
C17 F17D 1.324(15)
C17 F17F 1.327(15)
C17 F17E 1.332(15)
C17 F17A 1.346(8)
C17 F17C 1.351(7)
C18 C23 1.372(8)
C18 C19 1.407(8)
C19 C20 1.399(9)
C19 C24 1.478(9)
C20 C21 1.336(10)
C21 C22 1.382(10)
C22 C23 1.369(8)
C23 F23A 1.343(7)
C24 F24A 1.313(8)
C24 F24B 1.327(7)
C24 F24C 1.332(8)
C24 F24F 1.339(15)
C24 F24D 1.341(15)
C24 F24E 1.341(15)
O30 C30 1.210(15)
C30 C32 1.45(2)
C30 C31 1.45(2)
